data_4301198
loop_
_publ_author_name
'Christine Sui-Seng'
'F. Nipa Haque'
'Alen Hadzovic'
'Anna-Maria P\"utz'
'Valerie Reuss'
'Nils Meyer'
'Alan J. Lough'
'Marco Zimmer-De Iuliis'
'Robert H. Morris'

_publ_section_title
;
Synthesis and Characterization of Iron(II) Complexes with Tetradentate
Diiminodiphosphine or Diaminodiphosphine Ligands as Precatalysts for the
Hydrogenation of Acetophenone
;
_journal_name_full 'Inorganic Chemistry'
_journal_page_first 735
_journal_page_last 743
_journal_paper_doi 10.1021/ic801518h
_journal_volume 48
_journal_year 2009
_chemical_formula_moiety 'C45 H36 Fe N4 P2, 2(B F4)'
_chemical_formula_sum 'C45 H36 B2 F8 Fe N4 P2'
_chemical_formula_weight 924.19
_chemical_name_systematic
; 
 ? 
;
_space_group_IT_number 14
_symmetry_cell_setting monoclinic
_symmetry_space_group_name_Hall '-P 2ybc'
_symmetry_space_group_name_H-M 'P 1 21/c 1'
_atom_sites_solution_hydrogens geom
_atom_sites_solution_primary direct
_atom_sites_solution_secondary difmap
_audit_creation_method SHELXL-97
_cell_angle_alpha 90.00
_cell_angle_beta 101.0440(15)
_cell_angle_gamma 90.00
_cell_formula_units_Z 4
_cell_length_a 20.1739(10)
_cell_length_b 10.5412(2)
_cell_length_c 20.7331(10)
_cell_measurement_reflns_used 23795
_cell_measurement_temperature 150(1)
_cell_measurement_theta_max 25.0
_cell_measurement_theta_min 2.6
_cell_volume 4327.4(3)
_computing_cell_refinement 'Denzo-SMN (Otwinowski & Minor, 1997)'
_computing_data_collection 'Collect (Nonius B.V., 1997-2002)'
_computing_data_reduction Denzo-SMN
_computing_molecular_graphics 'SHELXTL V6.1'
_computing_publication_material 'SHELXTL V6.1'
_computing_structure_refinement 'SHELXTL V6.1 (Sheldrick, 2008)'
_computing_structure_solution 'SIR-92 (Altomare et al., 1994)'
_diffrn_ambient_temperature 150(2)
_diffrn_detector_area_resol_mean 9
_diffrn_measured_fraction_theta_full 0.938
_diffrn_measured_fraction_theta_max 0.938
_diffrn_measurement_device_type 'Bruker-Nonius KappaCCD'
_diffrn_measurement_method '\f scans and \w scans with \k offsets'
_diffrn_radiation_monochromator graphite
_diffrn_radiation_source 'fine-focus sealed tube'
_diffrn_radiation_type MoK\a
_diffrn_radiation_wavelength 0.71073
_diffrn_reflns_av_R_equivalents 0.0696
_diffrn_reflns_av_sigmaI/netI 0.0705
_diffrn_reflns_limit_h_max 23
_diffrn_reflns_limit_h_min -23
_diffrn_reflns_limit_k_max 10
_diffrn_reflns_limit_k_min -10
_diffrn_reflns_limit_l_max 24
_diffrn_reflns_limit_l_min -24
_diffrn_reflns_number 23795
_diffrn_reflns_theta_full 25.02
_diffrn_reflns_theta_max 25.02
_diffrn_reflns_theta_min 2.58
_diffrn_standards_number 0
_exptl_absorpt_coefficient_mu 0.495
_exptl_absorpt_correction_T_max 0.923
_exptl_absorpt_correction_T_min 0.838
_exptl_absorpt_correction_type multi-scan
_exptl_absorpt_process_details
;
multi-scan from symmetry-related measurements 
 Sortav (Blessing 1995)
;
_exptl_crystal_colour purple
_exptl_crystal_density_diffrn 1.419
_exptl_crystal_density_method 'not measured'
_exptl_crystal_description plate
_exptl_crystal_F_000 1888
_exptl_crystal_size_max 0.32
_exptl_crystal_size_mid 0.26
_exptl_crystal_size_min 0.17
_refine_diff_density_max 0.555
_refine_diff_density_min -0.365
_refine_diff_density_rms 0.074
_refine_ls_extinction_method none
_refine_ls_goodness_of_fit_ref 0.996
_refine_ls_hydrogen_treatment constr
_refine_ls_matrix_type full
_refine_ls_number_parameters 559
_refine_ls_number_reflns 7163
_refine_ls_number_restraints 0
_refine_ls_restrained_S_all 0.996
_refine_ls_R_factor_all 0.0873
_refine_ls_R_factor_gt 0.0491
_refine_ls_shift/su_max 0.000
_refine_ls_shift/su_mean 0.000
_refine_ls_structure_factor_coef Fsqd
_refine_ls_weighting_details 'calc w=1/[\s^2^(Fo^2^)+(0.0612P)^2^+3.5535P] where P=(Fo^2^+2Fc^2^)/3'
_refine_ls_weighting_scheme calc
_refine_ls_wR_factor_gt 0.1131
_refine_ls_wR_factor_ref 0.1317
_reflns_number_gt 4903
_reflns_number_total 7163
_reflns_threshold_expression I>2\s(I)
_cod_data_source_file ic801518h_si_002_3.cif
_cod_data_source_block Complex_4_(k06112)
_cod_depositor_comments
;
The following automatic conversions were performed:
'_symmetry_cell_setting' value 'Monoclinic' changed to 'monoclinic'
according to '/home/saulius/struct/CIF-dictionaries/cif_core.dic'
dictionary named 'cif_core.dic' version 2.4.1 from 2010-06-29.

Automatic conversion script
Id: cif_fix_enum 1527 2010-12-29 10:47:43Z saulius 
;
_cod_original_sg_symbol_H-M 'P 21/c'
_cod_database_code 4301198

loop_
_symmetry_equiv_pos_as_xyz
'x, y, z'
'-x, y+1/2, -z+1/2'
'-x, -y, -z'
'x, -y-1/2, z-1/2'

loop_
_atom_site_label
_atom_site_type_symbol
_atom_site_fract_x
_atom_site_fract_y
_atom_site_fract_z
_atom_site_U_iso_or_equiv
_atom_site_adp_type
_atom_site_occupancy
_atom_site_symmetry_multiplicity
_atom_site_calc_flag
_atom_site_refinement_flags
_atom_site_disorder_assembly
_atom_site_disorder_group
Fe1 Fe 0.21675(2) 0.51184(4) 0.41752(2) 0.02358(15) Uani 1 1 d . . .
P1 P 0.18192(5) 0.70195(8) 0.37043(5) 0.0251(2) Uani 1 1 d . . .
P2 P 0.33231(5) 0.52142(8) 0.43949(4) 0.0240(2) Uani 1 1 d . . .
N1 N 0.11693(15) 0.4753(3) 0.40954(14) 0.0280(7) Uani 1 1 d . . .
N2 N 0.23107(15) 0.3350(3) 0.45749(14) 0.0276(7) Uani 1 1 d . . .
N3 N 0.21321(15) 0.4436(3) 0.33151(15) 0.0274(7) Uani 1 1 d . . .
N4 N 0.21936(14) 0.5810(3) 0.50333(15) 0.0256(7) Uani 1 1 d . . .
C1 C 0.11521(18) 0.6679(3) 0.29914(18) 0.0285(8) Uani 1 1 d . . .
C2 C 0.11002(19) 0.7354(3) 0.24058(18) 0.0328(9) Uani 1 1 d . . .
H2A H 0.1398 0.8043 0.2382 0.039 Uiso 1 1 calc R . .
C3 C 0.0617(2) 0.7033(4) 0.1853(2) 0.0403(10) Uani 1 1 d . . .
H3A H 0.0595 0.7489 0.1454 0.048 Uiso 1 1 calc R . .
C4 C 0.0172(2) 0.6051(4) 0.1887(2) 0.0433(10) Uani 1 1 d . . .
H4A H -0.0154 0.5824 0.1510 0.052 Uiso 1 1 calc R . .
C5 C 0.0200(2) 0.5400(4) 0.2467(2) 0.0388(10) Uani 1 1 d . . .
H5A H -0.0119 0.4748 0.2493 0.047 Uiso 1 1 calc R . .
C6 C 0.06920(18) 0.5688(3) 0.30190(18) 0.0318(9) Uani 1 1 d . . .
C7 C 0.06703(19) 0.4957(3) 0.36205(18) 0.0305(8) Uani 1 1 d . . .
H7A H 0.0247 0.4603 0.3661 0.037 Uiso 1 1 calc R . .
C8 C 0.09931(19) 0.4017(3) 0.46542(19) 0.0327(9) Uani 1 1 d . . .
H8A H 0.0506 0.4114 0.4658 0.039 Uiso 1 1 calc R . .
H8B H 0.1251 0.4349 0.5075 0.039 Uiso 1 1 calc R . .
C9 C 0.1159(2) 0.2622(3) 0.4584(2) 0.0364(10) Uani 1 1 d . . .
H9A H 0.1230 0.2217 0.5023 0.044 Uiso 1 1 calc R . .
H9B H 0.0768 0.2201 0.4304 0.044 Uiso 1 1 calc R . .
C10 C 0.17824(19) 0.2417(3) 0.42869(19) 0.0341(9) Uani 1 1 d . . .
H10A H 0.1954 0.1543 0.4380 0.041 Uiso 1 1 calc R . .
H10B H 0.1666 0.2529 0.3804 0.041 Uiso 1 1 calc R . .
C11 C 0.27245(19) 0.2952(3) 0.50788(18) 0.0309(9) Uani 1 1 d . . .
H11A H 0.2678 0.2094 0.5203 0.037 Uiso 1 1 calc R . .
C12 C 0.32601(18) 0.3683(3) 0.54822(17) 0.0278(8) Uani 1 1 d . . .
C13 C 0.3471(2) 0.3273(3) 0.61281(18) 0.0346(9) Uani 1 1 d . . .
H13A H 0.3286 0.2520 0.6273 0.041 Uiso 1 1 calc R . .
C14 C 0.3952(2) 0.3958(4) 0.65638(18) 0.0356(9) Uani 1 1 d . . .
H14A H 0.4092 0.3675 0.7004 0.043 Uiso 1 1 calc R . .
C15 C 0.4224(2) 0.5041(3) 0.63553(18) 0.0344(9) Uani 1 1 d . . .
H15A H 0.4535 0.5532 0.6658 0.041 Uiso 1 1 calc R . .
C16 C 0.40464(18) 0.5422(3) 0.57017(17) 0.0289(8) Uani 1 1 d . . .
H16A H 0.4256 0.6148 0.5557 0.035 Uiso 1 1 calc R . .
C17 C 0.35680(18) 0.4759(3) 0.52583(17) 0.0263(8) Uani 1 1 d . . .
C18 C 0.20737(19) 0.4072(3) 0.2786(2) 0.0342(9) Uani 1 1 d . . .
C19 C 0.2007(3) 0.3633(5) 0.2099(2) 0.0662(15) Uani 1 1 d . . .
C20 C 0.22345(18) 0.6185(3) 0.55583(19) 0.0280(8) Uani 1 1 d . . .
C21 C 0.2318(2) 0.6667(4) 0.62339(18) 0.0413(10) Uani 1 1 d . . .
C21P C 0.23650(18) 0.8112(3) 0.33691(17) 0.0279(8) Uani 1 1 d . . .
C22 C 0.2314(2) 0.9427(3) 0.3426(2) 0.0394(10) Uani 1 1 d . . .
H22A H 0.1970 0.9787 0.3625 0.047 Uiso 1 1 calc R . .
C23 C 0.2768(3) 1.0201(4) 0.3191(2) 0.0516(12) Uani 1 1 d . . .
H23A H 0.2741 1.1094 0.3240 0.062 Uiso 1 1 calc R . .
C24 C 0.3254(2) 0.9698(4) 0.2891(2) 0.0500(12) Uani 1 1 d . . .
H24A H 0.3567 1.0243 0.2741 0.060 Uiso 1 1 calc R . .
C25 C 0.3292(2) 0.8397(4) 0.28029(19) 0.0400(10) Uani 1 1 d . . .
H25A H 0.3619 0.8049 0.2579 0.048 Uiso 1 1 calc R . .
C26 C 0.28468(18) 0.7612(4) 0.30471(18) 0.0311(9) Uani 1 1 d . . .
H26A H 0.2873 0.6719 0.2993 0.037 Uiso 1 1 calc R . .
C31 C 0.14104(18) 0.7979(3) 0.42479(18) 0.0280(8) Uani 1 1 d . . .
C32 C 0.1809(2) 0.8695(3) 0.47463(18) 0.0330(9) Uani 1 1 d . . .
H32A H 0.2280 0.8774 0.4756 0.040 Uiso 1 1 calc R . .
C33 C 0.1525(2) 0.9288(4) 0.5226(2) 0.0414(10) Uani 1 1 d . . .
H33A H 0.1801 0.9763 0.5564 0.050 Uiso 1 1 calc R . .
C34 C 0.0837(2) 0.9182(4) 0.5207(2) 0.0460(11) Uani 1 1 d . . .
H34A H 0.0640 0.9584 0.5535 0.055 Uiso 1 1 calc R . .
C35 C 0.0439(2) 0.8499(4) 0.4717(2) 0.0459(11) Uani 1 1 d . . .
H35A H -0.0031 0.8426 0.4711 0.055 Uiso 1 1 calc R . .
C36 C 0.07183(19) 0.7909(3) 0.4228(2) 0.0350(9) Uani 1 1 d . . .
H36A H 0.0436 0.7461 0.3883 0.042 Uiso 1 1 calc R . .
C41 C 0.38220(18) 0.6651(3) 0.43493(16) 0.0246(8) Uani 1 1 d . . .
C42 C 0.43853(18) 0.6684(3) 0.40581(17) 0.0291(8) Uani 1 1 d . . .
H42A H 0.4526 0.5935 0.3867 0.035 Uiso 1 1 calc R . .
C43 C 0.4744(2) 0.7793(4) 0.40423(19) 0.0351(9) Uani 1 1 d . . .
H43A H 0.5126 0.7804 0.3836 0.042 Uiso 1 1 calc R . .
C44 C 0.4556(2) 0.8876(3) 0.43211(19) 0.0357(9) Uani 1 1 d . . .
H44A H 0.4805 0.9637 0.4306 0.043 Uiso 1 1 calc R . .
C45 C 0.4001(2) 0.8863(3) 0.46256(19) 0.0347(9) Uani 1 1 d . . .
H45A H 0.3871 0.9614 0.4822 0.042 Uiso 1 1 calc R . .
C46 C 0.36341(18) 0.7755(3) 0.46438(17) 0.0282(8) Uani 1 1 d . . .
H46A H 0.3256 0.7746 0.4856 0.034 Uiso 1 1 calc R . .
C51 C 0.37656(17) 0.4043(3) 0.39802(17) 0.0265(8) Uani 1 1 d . . .
C52 C 0.42041(18) 0.3146(3) 0.43249(18) 0.0298(8) Uani 1 1 d . . .
H52A H 0.4247 0.3075 0.4788 0.036 Uiso 1 1 calc R . .
C53 C 0.45767(19) 0.2360(3) 0.3996(2) 0.0347(9) Uani 1 1 d . . .
H53A H 0.4875 0.1755 0.4236 0.042 Uiso 1 1 calc R . .
C54 C 0.45209(19) 0.2442(3) 0.33243(19) 0.0343(9) Uani 1 1 d . . .
H54A H 0.4778 0.1895 0.3104 0.041 Uiso 1 1 calc R . .
C55 C 0.40865(19) 0.3328(3) 0.29716(19) 0.0329(9) Uani 1 1 d . . .
H55A H 0.4048 0.3392 0.2509 0.039 Uiso 1 1 calc R . .
C56 C 0.37107(18) 0.4115(3) 0.32943(17) 0.0274(8) Uani 1 1 d . . .
H56A H 0.3411 0.4714 0.3050 0.033 Uiso 1 1 calc R . .
B1 B 0.3556(2) 0.9529(4) 0.6335(2) 0.0388(11) Uani 1 1 d . . .
F1 F 0.31181(16) 0.9986(3) 0.57819(15) 0.0806(9) Uani 1 1 d . . .
F2 F 0.41203(15) 1.0256(3) 0.64522(16) 0.0741(9) Uani 1 1 d . . .
F3 F 0.37081(15) 0.8295(2) 0.62202(15) 0.0705(8) Uani 1 1 d . . .
F4 F 0.32241(16) 0.9574(3) 0.68649(14) 0.0767(9) Uani 1 1 d . . .
B2 B 0.1178(3) 1.0906(5) 0.1446(3) 0.0428(12) Uani 1 1 d . . .
F5 F 0.07374(14) 1.1863(3) 0.12507(17) 0.0796(9) Uani 1 1 d . . .
F6 F 0.13018(18) 1.0780(4) 0.21072(15) 0.1035(12) Uani 1 1 d . . .
F7 F 0.17744(12) 1.1164(2) 0.12373(13) 0.0562(7) Uani 1 1 d . . .
F8 F 0.09027(14) 0.9775(2) 0.11584(16) 0.0724(9) Uani 1 1 d . . .

loop_
_atom_site_aniso_label
_atom_site_aniso_U_11
_atom_site_aniso_U_22
_atom_site_aniso_U_33
_atom_site_aniso_U_23
_atom_site_aniso_U_13
_atom_site_aniso_U_12
Fe1 0.0250(3) 0.0223(3) 0.0236(3) 0.00001(19) 0.0050(2) -0.0012(2)
P1 0.0259(5) 0.0236(5) 0.0259(5) 0.0009(4) 0.0052(4) -0.0003(4)
P2 0.0267(5) 0.0220(5) 0.0230(5) 0.0014(3) 0.0042(4) 0.0002(4)
N1 0.0334(18) 0.0230(16) 0.0283(18) -0.0022(12) 0.0079(15) -0.0063(12)
N2 0.0295(18) 0.0238(16) 0.0299(18) 0.0002(12) 0.0064(14) -0.0038(12)
N3 0.0292(18) 0.0230(16) 0.0295(19) 0.0006(13) 0.0046(14) -0.0010(12)
N4 0.0233(17) 0.0235(16) 0.0308(19) 0.0009(13) 0.0070(14) -0.0013(12)
C1 0.026(2) 0.028(2) 0.030(2) -0.0029(15) 0.0011(16) 0.0034(15)
C2 0.034(2) 0.030(2) 0.034(2) 0.0036(16) 0.0052(18) 0.0015(16)
C3 0.041(3) 0.043(2) 0.033(2) 0.0103(18) -0.0019(19) 0.0018(19)
C4 0.038(2) 0.048(3) 0.037(2) 0.0029(19) -0.0091(19) -0.0013(19)
C5 0.030(2) 0.038(2) 0.045(3) 0.0031(18) -0.001(2) -0.0046(17)
C6 0.025(2) 0.034(2) 0.034(2) 0.0008(16) 0.0021(17) 0.0038(16)
C7 0.028(2) 0.028(2) 0.035(2) -0.0013(16) 0.0056(18) -0.0061(15)
C8 0.030(2) 0.037(2) 0.033(2) 0.0033(16) 0.0112(17) -0.0066(16)
C9 0.038(2) 0.031(2) 0.040(2) 0.0056(16) 0.0048(19) -0.0105(16)
C10 0.042(2) 0.021(2) 0.038(2) 0.0014(15) 0.0059(19) -0.0077(16)
C11 0.037(2) 0.0220(19) 0.036(2) 0.0032(15) 0.0108(19) -0.0016(15)
C12 0.028(2) 0.028(2) 0.029(2) 0.0055(15) 0.0080(17) 0.0031(15)
C13 0.041(2) 0.031(2) 0.032(2) 0.0068(16) 0.0093(19) 0.0063(17)
C14 0.046(3) 0.040(2) 0.021(2) 0.0068(16) 0.0054(18) 0.0089(18)
C15 0.035(2) 0.041(2) 0.026(2) -0.0017(16) 0.0025(17) 0.0040(17)
C16 0.033(2) 0.0253(19) 0.028(2) 0.0010(15) 0.0054(17) 0.0006(15)
C17 0.026(2) 0.029(2) 0.024(2) 0.0005(14) 0.0053(16) 0.0033(15)
C18 0.032(2) 0.035(2) 0.036(3) -0.0032(17) 0.0066(19) -0.0031(16)
C19 0.073(4) 0.095(4) 0.033(3) -0.031(3) 0.015(2) -0.019(3)
C20 0.025(2) 0.026(2) 0.033(2) 0.0056(16) 0.0064(17) -0.0014(14)
C21 0.059(3) 0.046(2) 0.019(2) -0.0099(17) 0.0076(19) -0.008(2)
C21P 0.030(2) 0.025(2) 0.026(2) 0.0062(14) -0.0007(16) -0.0017(15)
C22 0.050(3) 0.031(2) 0.037(2) 0.0046(17) 0.010(2) -0.0009(18)
C23 0.077(4) 0.034(2) 0.047(3) 0.0046(19) 0.019(3) -0.017(2)
C24 0.053(3) 0.057(3) 0.039(3) 0.009(2) 0.009(2) -0.026(2)
C25 0.029(2) 0.062(3) 0.028(2) 0.0094(19) 0.0036(18) -0.0052(19)
C26 0.031(2) 0.036(2) 0.026(2) 0.0052(15) 0.0045(17) 0.0023(16)
C31 0.032(2) 0.0217(19) 0.031(2) 0.0044(15) 0.0072(17) 0.0045(15)
C32 0.037(2) 0.026(2) 0.036(2) 0.0023(16) 0.0085(18) 0.0071(16)
C33 0.057(3) 0.030(2) 0.038(3) -0.0015(17) 0.010(2) 0.0104(19)
C34 0.063(3) 0.039(2) 0.043(3) 0.0056(19) 0.027(2) 0.017(2)
C35 0.041(3) 0.041(2) 0.063(3) 0.007(2) 0.026(2) 0.0076(19)
C36 0.032(2) 0.028(2) 0.047(3) 0.0026(16) 0.0124(19) 0.0029(16)
C41 0.027(2) 0.0238(18) 0.0213(19) 0.0032(14) -0.0008(16) 0.0021(14)
C42 0.031(2) 0.027(2) 0.028(2) -0.0022(15) 0.0034(17) 0.0020(15)
C43 0.033(2) 0.036(2) 0.036(2) 0.0023(17) 0.0061(18) -0.0063(17)
C44 0.039(2) 0.025(2) 0.041(2) 0.0036(16) 0.0005(19) -0.0098(16)
C45 0.045(3) 0.020(2) 0.035(2) -0.0040(15) -0.0005(19) -0.0009(16)
C46 0.029(2) 0.031(2) 0.024(2) -0.0014(15) 0.0026(16) 0.0013(15)
C51 0.024(2) 0.0218(19) 0.032(2) 0.0003(14) 0.0027(16) -0.0025(14)
C52 0.035(2) 0.0242(19) 0.028(2) 0.0024(14) 0.0014(17) -0.0037(15)
C53 0.035(2) 0.023(2) 0.042(3) -0.0038(16) -0.0025(19) 0.0034(15)
C54 0.032(2) 0.028(2) 0.041(3) -0.0124(16) 0.0025(19) 0.0024(16)
C55 0.033(2) 0.032(2) 0.033(2) -0.0092(16) 0.0049(18) -0.0017(16)
C56 0.026(2) 0.0252(19) 0.030(2) -0.0006(14) 0.0021(16) -0.0005(14)
B1 0.041(3) 0.038(3) 0.039(3) -0.003(2) 0.011(2) -0.006(2)
F1 0.076(2) 0.089(2) 0.070(2) 0.0085(16) -0.0062(17) 0.0108(17)
F2 0.0625(19) 0.0666(19) 0.094(2) -0.0085(15) 0.0176(17) -0.0282(14)
F3 0.085(2) 0.0419(16) 0.091(2) -0.0108(14) 0.0346(18) 0.0016(13)
F4 0.080(2) 0.099(2) 0.0590(19) -0.0265(16) 0.0324(17) -0.0102(17)
B2 0.037(3) 0.048(3) 0.044(3) 0.006(2) 0.008(2) 0.006(2)
F5 0.0469(17) 0.0621(19) 0.122(3) 0.0029(17) -0.0039(17) 0.0178(14)
F6 0.088(3) 0.173(4) 0.047(2) 0.030(2) 0.0061(17) -0.025(2)
F7 0.0450(15) 0.0542(15) 0.0756(19) -0.0186(13) 0.0269(14) -0.0117(12)
F8 0.0532(18) 0.0512(17) 0.116(3) -0.0045(15) 0.0248(17) -0.0121(13)

loop_
_atom_type_symbol
_atom_type_description
_atom_type_scat_dispersion_real
_atom_type_scat_dispersion_imag
_atom_type_scat_source
C C 0.0033 0.0016 'International Tables Vol C Tables 4.2.6.8 and 6.1.1.4'
H H 0.0000 0.0000 'International Tables Vol C Tables 4.2.6.8 and 6.1.1.4'
N N 0.0061 0.0033 'International Tables Vol C Tables 4.2.6.8 and 6.1.1.4'
P P 0.1023 0.0942 'International Tables Vol C Tables 4.2.6.8 and 6.1.1.4'
B B 0.0013 0.0007 'International Tables Vol C Tables 4.2.6.8 and 6.1.1.4'
F F 0.0171 0.0103 'International Tables Vol C Tables 4.2.6.8 and 6.1.1.4'
Fe Fe 0.3463 0.8444 'International Tables Vol C Tables 4.2.6.8 and 6.1.1.4'

loop_
_geom_angle_atom_site_label_1
_geom_angle_atom_site_label_2
_geom_angle_atom_site_label_3
_geom_angle
_geom_angle_site_symmetry_1
_geom_angle_site_symmetry_3
_geom_angle_publ_flag
N3 Fe1 N4 179.39(13) . . ?
N3 Fe1 N1 89.62(12) . . ?
N4 Fe1 N1 89.90(12) . . ?
N3 Fe1 N2 90.69(12) . . ?
N4 Fe1 N2 89.65(12) . . ?
N1 Fe1 N2 85.44(11) . . ?
N3 Fe1 P1 88.74(9) . . ?
N4 Fe1 P1 90.84(9) . . ?
N1 Fe1 P1 84.97(8) . . ?
N2 Fe1 P1 170.39(9) . . ?
N3 Fe1 P2 93.26(9) . . ?
N4 Fe1 P2 87.28(9) . . ?
N1 Fe1 P2 169.33(9) . . ?
N2 Fe1 P2 84.26(9) . . ?
P1 Fe1 P2 105.35(4) . . ?
C21P P1 C31 105.23(16) . . ?
C21P P1 C1 102.73(16) . . ?
C31 P1 C1 104.93(17) . . ?
C21P P1 Fe1 124.07(12) . . ?
C31 P1 Fe1 111.19(11) . . ?
C1 P1 Fe1 106.94(11) . . ?
C17 P2 C41 102.68(16) . . ?
C17 P2 C51 102.61(16) . . ?
C41 P2 C51 102.18(16) . . ?
C17 P2 Fe1 104.90(12) . . ?
C41 P2 Fe1 125.10(11) . . ?
C51 P2 Fe1 116.49(11) . . ?
C7 N1 C8 114.5(3) . . ?
C7 N1 Fe1 130.7(3) . . ?
C8 N1 Fe1 114.6(2) . . ?
C11 N2 C10 114.7(3) . . ?
C11 N2 Fe1 130.7(2) . . ?
C10 N2 Fe1 114.0(2) . . ?
C18 N3 Fe1 175.5(3) . . ?
C20 N4 Fe1 176.7(3) . . ?
C2 C1 C6 118.3(3) . . ?
C2 C1 P1 121.6(3) . . ?
C6 C1 P1 120.1(3) . . ?
C1 C2 C3 121.1(4) . . ?
C4 C3 C2 119.8(4) . . ?
C5 C4 C3 120.0(4) . . ?
C4 C5 C6 120.8(4) . . ?
C5 C6 C1 119.9(3) . . ?
C5 C6 C7 116.6(3) . . ?
C1 C6 C7 123.4(3) . . ?
N1 C7 C6 126.2(3) . . ?
N1 C8 C9 109.8(3) . . ?
C10 C9 C8 113.0(3) . . ?
N2 C10 C9 109.2(3) . . ?
N2 C11 C12 126.5(3) . . ?
C13 C12 C17 119.4(3) . . ?
C13 C12 C11 116.4(3) . . ?
C17 C12 C11 124.1(3) . . ?
C14 C13 C12 120.6(4) . . ?
C15 C14 C13 119.8(3) . . ?
C14 C15 C16 120.2(4) . . ?
C17 C16 C15 121.1(3) . . ?
C16 C17 C12 118.7(3) . . ?
C16 C17 P2 122.7(3) . . ?
C12 C17 P2 118.6(3) . . ?
N3 C18 C19 178.6(4) . . ?
N4 C20 C21 177.6(4) . . ?
C26 C21P C22 119.3(3) . . ?
C26 C21P P1 118.3(3) . . ?
C22 C21P P1 122.4(3) . . ?
C23 C22 C21P 119.4(4) . . ?
C24 C23 C22 120.9(4) . . ?
C23 C24 C25 120.5(4) . . ?
C26 C25 C24 119.0(4) . . ?
C21P C26 C25 120.8(4) . . ?
C36 C31 C32 118.8(3) . . ?
C36 C31 P1 121.5(3) . . ?
C32 C31 P1 119.4(3) . . ?
C33 C32 C31 120.9(4) . . ?
C34 C33 C32 119.5(4) . . ?
C35 C34 C33 120.2(4) . . ?
C34 C35 C36 120.7(4) . . ?
C31 C36 C35 119.8(4) . . ?
C42 C41 C46 118.8(3) . . ?
C42 C41 P2 123.2(3) . . ?
C46 C41 P2 117.9(3) . . ?
C43 C42 C41 120.7(3) . . ?
C44 C43 C42 120.6(4) . . ?
C43 C44 C45 119.9(3) . . ?
C46 C45 C44 120.2(3) . . ?
C45 C46 C41 119.9(3) . . ?
C52 C51 C56 118.3(3) . . ?
C52 C51 P2 122.3(3) . . ?
C56 C51 P2 119.1(3) . . ?
C53 C52 C51 120.3(3) . . ?
C54 C53 C52 120.9(3) . . ?
C53 C54 C55 119.7(3) . . ?
C56 C55 C54 119.9(4) . . ?
C55 C56 C51 120.9(3) . . ?
F2 B1 F3 111.1(4) . . ?
F2 B1 F4 110.8(4) . . ?
F3 B1 F4 109.2(4) . . ?
F2 B1 F1 109.2(4) . . ?
F3 B1 F1 108.2(4) . . ?
F4 B1 F1 108.3(4) . . ?
F6 B2 F5 111.0(4) . . ?
F6 B2 F7 109.6(4) . . ?
F5 B2 F7 108.7(4) . . ?
F6 B2 F8 109.3(4) . . ?
F5 B2 F8 108.8(4) . . ?
F7 B2 F8 109.5(4) . . ?

loop_
_geom_bond_atom_site_label_1
_geom_bond_atom_site_label_2
_geom_bond_distance
_geom_bond_site_symmetry_2
_geom_bond_publ_flag
Fe1 N3 1.911(3) . ?
Fe1 N4 1.914(3) . ?
Fe1 N1 2.026(3) . ?
Fe1 N2 2.038(3) . ?
Fe1 P1 2.2804(10) . ?
Fe1 P2 2.2904(10) . ?
P1 C21P 1.821(4) . ?
P1 C31 1.825(4) . ?
P1 C1 1.834(4) . ?
P2 C17 1.827(4) . ?
P2 C41 1.831(3) . ?
P2 C51 1.832(4) . ?
N1 C7 1.284(5) . ?
N1 C8 1.492(4) . ?
N2 C11 1.277(5) . ?
N2 C10 1.488(4) . ?
N3 C18 1.147(4) . ?
N4 C20 1.146(4) . ?
C1 C2 1.394(5) . ?
C1 C6 1.406(5) . ?
C2 C3 1.397(5) . ?
C3 C4 1.382(5) . ?
C4 C5 1.376(6) . ?
C5 C6 1.397(5) . ?
C6 C7 1.473(5) . ?
C8 C9 1.521(5) . ?
C9 C10 1.519(5) . ?
C11 C12 1.454(5) . ?
C12 C13 1.394(5) . ?
C12 C17 1.414(5) . ?
C13 C14 1.394(5) . ?
C14 C15 1.372(5) . ?
C15 C16 1.393(5) . ?
C16 C17 1.388(5) . ?
C18 C19 1.479(6) . ?
C20 C21 1.469(5) . ?
C21P C26 1.385(5) . ?
C21P C22 1.397(5) . ?
C22 C23 1.383(6) . ?
C23 C24 1.365(7) . ?
C24 C25 1.388(6) . ?
C25 C26 1.387(5) . ?
C31 C36 1.391(5) . ?
C31 C32 1.402(5) . ?
C32 C33 1.388(5) . ?
C33 C34 1.386(6) . ?
C34 C35 1.372(6) . ?
C35 C36 1.397(6) . ?
C41 C42 1.386(5) . ?
C41 C46 1.400(5) . ?
C42 C43 1.379(5) . ?
C43 C44 1.366(5) . ?
C44 C45 1.387(6) . ?
C45 C46 1.387(5) . ?
C51 C52 1.394(5) . ?
C51 C56 1.407(5) . ?
C52 C53 1.384(5) . ?
C53 C54 1.377(5) . ?
C54 C55 1.389(5) . ?
C55 C56 1.380(5) . ?
B1 F2 1.356(5) . ?
B1 F3 1.368(5) . ?
B1 F4 1.391(5) . ?
B1 F1 1.393(6) . ?
B2 F6 1.352(6) . ?
B2 F5 1.355(5) . ?
B2 F7 1.381(5) . ?
B2 F8 1.399(6) . ?
